data_4073808
loop_
_publ_author_name
'Orzechowski, Lars'
'Harder, Sjoerd'

_publ_section_title
;
 Syntheses, Structures, and Reactivity of Barium Carbene Complexes with
 Chelating Bis-iminophosphorano Arms
;
_journal_issue 23
_journal_name_full Organometallics
_journal_page_first 5501
_journal_paper_doi 10.1021/om700640c
_journal_volume 26
_journal_year 2007
_chemical_formula_sum 'C134 H156 Ba2 N6 O3 P4'
_chemical_formula_weight 2297.20
_chemical_name_common {Ba[CyNC(O)C(Ph2P=N-DIPP)2]}2.THF
_chemical_name_systematic
;
 ?
;
_space_group_IT_number 2
_symmetry_cell_setting triclinic
_symmetry_space_group_name_Hall '-P 1'
_symmetry_space_group_name_H-M 'P -1'
_atom_sites_solution_hydrogens geom
_atom_sites_solution_primary direct
_atom_sites_solution_secondary difmap
_audit_creation_method SHELXL-97
_cell_angle_alpha 89.555(3)
_cell_angle_beta 79.116(3)
_cell_angle_gamma 64.692(3)
_cell_formula_units_Z 2
_cell_length_a 15.2106(8)
_cell_length_b 17.7038(9)
_cell_length_c 24.3033(12)
_cell_measurement_temperature 203(2)
_cell_volume 5790.3(5)
_computing_structure_refinement 'SHELXL-97 (Sheldrick, 1997)'
_diffrn_ambient_temperature 203(2)
_diffrn_measured_fraction_theta_full 0.993
_diffrn_measured_fraction_theta_max 0.993
_diffrn_radiation_monochromator graphite
_diffrn_radiation_source 'fine-focus sealed tube'
_diffrn_radiation_type MoK\a
_diffrn_radiation_wavelength 0.71073
_diffrn_reflns_av_R_equivalents 0.0463
_diffrn_reflns_av_sigmaI/netI 0.0474
_diffrn_reflns_limit_h_max 19
_diffrn_reflns_limit_h_min -19
_diffrn_reflns_limit_k_max 22
_diffrn_reflns_limit_k_min -22
_diffrn_reflns_limit_l_max 31
_diffrn_reflns_limit_l_min -31
_diffrn_reflns_number 90240
_diffrn_reflns_theta_full 27.45
_diffrn_reflns_theta_max 27.45
_diffrn_reflns_theta_min 0.86
_exptl_absorpt_coefficient_mu 0.787
_exptl_crystal_density_diffrn 1.318
_exptl_crystal_density_method 'not measured'
_exptl_crystal_F_000 2396
_refine_diff_density_max 0.889
_refine_diff_density_min -0.563
_refine_diff_density_rms 0.095
_refine_ls_extinction_method none
_refine_ls_goodness_of_fit_ref 1.055
_refine_ls_hydrogen_treatment mixed
_refine_ls_matrix_type full
_refine_ls_number_parameters 1358
_refine_ls_number_reflns 26243
_refine_ls_number_restraints 0
_refine_ls_restrained_S_all 1.055
_refine_ls_R_factor_all 0.0553
_refine_ls_R_factor_gt 0.0365
_refine_ls_shift/su_max 0.010
_refine_ls_shift/su_mean 0.000
_refine_ls_structure_factor_coef Fsqd
_refine_ls_weighting_details 'calc w=1/[\s^2^(Fo^2^)+(0.0516P)^2^+1.7724P] where P=(Fo^2^+2Fc^2^)/3'
_refine_ls_weighting_scheme calc
_refine_ls_wR_factor_gt 0.0913
_refine_ls_wR_factor_ref 0.1054
_reflns_number_gt 20171
_reflns_number_total 26243
_reflns_threshold_expression >2sigma(I)
_cod_data_source_file om700640c-file004.cif
_cod_data_source_block hasj72
_cod_original_sg_symbol_H-M P-1
_cod_original_formula_sum 'C67 H78 Ba N3 O1.50 P2'
_cod_database_code 4073808

loop_
_symmetry_equiv_pos_as_xyz
'x, y, z'
'-x, -y, -z'

loop_
_atom_site_label
_atom_site_type_symbol
_atom_site_fract_x
_atom_site_fract_y
_atom_site_fract_z
_atom_site_U_iso_or_equiv
_atom_site_adp_type
_atom_site_occupancy
_atom_site_symmetry_multiplicity
_atom_site_calc_flag
_atom_site_refinement_flags
Ba1 Ba 0.702453(12) 0.053983(10) 0.320444(6) 0.02823(5) Uani 1 1 d .
Ba2 Ba 0.648050(12) 0.230794(10) 0.206685(6) 0.02926(5) Uani 1 1 d .
N1 N 0.69428(16) -0.04014(13) 0.23368(9) 0.0276(5) Uani 1 1 d .
N2 N 0.55430(17) 0.23319(14) 0.12329(9) 0.0299(5) Uani 1 1 d .
N3 N 0.70260(16) 0.17852(13) 0.38807(8) 0.0259(5) Uani 1 1 d .
N4 N 0.69371(16) 0.36201(13) 0.21108(9) 0.0264(5) Uani 1 1 d .
N5 N 0.44431(16) 0.11049(14) 0.24648(9) 0.0291(5) Uani 1 1 d .
N6 N 0.90448(16) 0.17333(14) 0.28396(9) 0.0272(5) Uani 1 1 d .
O1 O 0.56177(13) 0.14957(11) 0.26950(7) 0.0272(4) Uani 1 1 d .
O2 O 0.78636(12) 0.13573(11) 0.26036(7) 0.0257(4) Uani 1 1 d .
O3 O 0.74139(17) -0.06848(13) 0.40500(8) 0.0439(5) Uani 1 1 d .
P1 P 0.66871(5) -0.01934(4) 0.17207(3) 0.02491(14) Uani 1 1 d .
P2 P 0.54988(5) 0.14379(4) 0.11770(3) 0.02521(14) Uani 1 1 d .
P3 P 0.68782(5) 0.27312(4) 0.37649(3) 0.02355(14) Uani 1 1 d .
P4 P 0.72328(5) 0.36583(4) 0.27104(3) 0.02427(14) Uani 1 1 d .
C1 C 0.58857(19) 0.08761(16) 0.17494(10) 0.0239(5) Uani 1 1 d .
C2 C 0.7836(2) -0.04505(17) 0.11963(11) 0.0290(6) Uani 1 1 d .
C3 C 0.8175(2) -0.10302(19) 0.07361(12) 0.0368(7) Uani 1 1 d .
H3 H 0.7785 -0.1296 0.0665 0.044 Uiso 1 1 calc R
C4 C 0.9079(2) -0.1223(2) 0.03809(13) 0.0447(8) Uani 1 1 d .
H4 H 0.9302 -0.1623 0.0073 0.054 Uiso 1 1 calc R
C5 C 0.9658(2) -0.0830(2) 0.04752(13) 0.0458(8) Uani 1 1 d .
H5 H 1.0271 -0.0960 0.0232 0.055 Uiso 1 1 calc R
C6 C 0.9328(2) -0.02443(19) 0.09309(12) 0.0384(7) Uani 1 1 d .
H6 H 0.9715 0.0028 0.0996 0.046 Uiso 1 1 calc R
C7 C 0.8429(2) -0.00594(18) 0.12891(11) 0.0319(6) Uani 1 1 d .
H7 H 0.8212 0.0335 0.1600 0.038 Uiso 1 1 calc R
C8 C 0.6212(2) -0.09033(17) 0.14897(11) 0.0300(6) Uani 1 1 d .
C9 C 0.6792(2) -0.17686(18) 0.14144(12) 0.0355(6) Uani 1 1 d .
H9 H 0.7444 -0.1995 0.1477 0.043 Uiso 1 1 calc R
C10 C 0.6413(3) -0.2299(2) 0.12476(13) 0.0447(8) Uani 1 1 d .
H10 H 0.6809 -0.2881 0.1198 0.054 Uiso 1 1 calc R
C11 C 0.5465(3) -0.1973(2) 0.11560(14) 0.0516(9) Uani 1 1 d .
H11 H 0.5216 -0.2332 0.1035 0.062 Uiso 1 1 calc R
C12 C 0.4878(3) -0.1132(2) 0.12384(14) 0.0486(8) Uani 1 1 d .
H12 H 0.4226 -0.0915 0.1176 0.058 Uiso 1 1 calc R
C13 C 0.5238(2) -0.0588(2) 0.14149(12) 0.0368(7) Uani 1 1 d .
H13 H 0.4822 -0.0010 0.1483 0.044 Uiso 1 1 calc R
C14 C 0.4265(2) 0.16791(17) 0.10349(11) 0.0295(6) Uani 1 1 d .
C15 C 0.4076(2) 0.20138(19) 0.05197(12) 0.0364(7) Uani 1 1 d .
H15 H 0.4600 0.2021 0.0247 0.044 Uiso 1 1 calc R
C16 C 0.3127(2) 0.2333(2) 0.04090(14) 0.0475(8) Uani 1 1 d .
H16 H 0.3009 0.2561 0.0065 0.057 Uiso 1 1 calc R
C17 C 0.2363(2) 0.2317(2) 0.08014(15) 0.0526(9) Uani 1 1 d .
H17 H 0.1718 0.2539 0.0729 0.063 Uiso 1 1 calc R
C18 C 0.2538(2) 0.1974(2) 0.13037(14) 0.0466(8) Uani 1 1 d .
H18 H 0.2012 0.1957 0.1569 0.056 Uiso 1 1 calc R
C19 C 0.3484(2) 0.16552(19) 0.14217(12) 0.0357(6) Uani 1 1 d .
H19 H 0.3594 0.1422 0.1765 0.043 Uiso 1 1 calc R
C20 C 0.6296(2) 0.07819(17) 0.05380(11) 0.0289(6) Uani 1 1 d .
C21 C 0.7191(2) 0.08103(19) 0.03098(11) 0.0341(6) Uani 1 1 d .
H21 H 0.7406 0.1137 0.0502 0.041 Uiso 1 1 calc R
C22 C 0.7765(2) 0.0369(2) -0.01910(13) 0.0444(8) Uani 1 1 d .
H22 H 0.8363 0.0401 -0.0342 0.053 Uiso 1 1 calc R
C23 C 0.7462(3) -0.0126(2) -0.04745(13) 0.0474(8) Uani 1 1 d .
H23 H 0.7849 -0.0422 -0.0820 0.057 Uiso 1 1 calc R
C24 C 0.6598(2) -0.0180(2) -0.02485(12) 0.0425(7) Uani 1 1 d .
H24 H 0.6401 -0.0526 -0.0435 0.051 Uiso 1 1 calc R
C25 C 0.6015(2) 0.02691(19) 0.02495(11) 0.0349(6) Uani 1 1 d .
H25 H 0.5420 0.0231 0.0398 0.042 Uiso 1 1 calc R
C26 C 0.7309(2) -0.12510(17) 0.24876(11) 0.0326(6) Uani 1 1 d .
C27 C 0.8333(2) -0.17437(19) 0.24441(13) 0.0401(7) Uani 1 1 d .
C28 C 0.8669(3) -0.2581(2) 0.25828(16) 0.0542(9) Uani 1 1 d .
H28 H 0.9354 -0.2916 0.2547 0.065 Uiso 1 1 calc R
C29 C 0.8017(3) -0.2916(2) 0.27686(16) 0.0588(10) Uani 1 1 d .
H29 H 0.8255 -0.3482 0.2845 0.071 Uiso 1 1 calc R
C30 C 0.7014(3) -0.2423(2) 0.28437(14) 0.0498(8) Uani 1 1 d .
H30 H 0.6571 -0.2653 0.2986 0.060 Uiso 1 1 calc R
C31 C 0.6636(2) -0.15889(18) 0.27145(12) 0.0366(7) Uani 1 1 d .
C32 C 0.5526(2) -0.1054(2) 0.28682(13) 0.0416(7) Uani 1 1 d .
H32 H 0.5361 -0.0570 0.2635 0.054 Uiso 1 1 calc R
C33 C 0.4906(3) -0.1511(2) 0.27736(17) 0.0599(10) Uani 1 1 d .
H33A H 0.5124 -0.1768 0.2391 0.090 Uiso 1 1 calc R
H33B H 0.4210 -0.1115 0.2835 0.090 Uiso 1 1 calc R
H33C H 0.4989 -0.1942 0.3035 0.090 Uiso 1 1 calc R
C34 C 0.5263(3) -0.0718(2) 0.34865(14) 0.0556(9) Uani 1 1 d .
H34A H 0.5504 -0.1183 0.3718 0.083 Uiso 1 1 calc R
H34B H 0.4548 -0.0410 0.3604 0.083 Uiso 1 1 calc R
H34C H 0.5572 -0.0348 0.3529 0.083 Uiso 1 1 calc R
C35 C 0.9098(2) -0.1402(2) 0.22886(13) 0.0418(7) Uani 1 1 d .
H35 H 0.8754 -0.0822 0.2183 0.054 Uiso 1 1 calc R
C36 C 0.9556(2) -0.1367(2) 0.27938(14) 0.0492(8) Uani 1 1 d .
H36A H 0.9030 -0.1051 0.3112 0.074 Uiso 1 1 calc R
H36B H 0.9993 -0.1096 0.2698 0.074 Uiso 1 1 calc R
H36C H 0.9932 -0.1932 0.2890 0.074 Uiso 1 1 calc R
C37 C 0.9920(3) -0.1912(2) 0.17885(15) 0.0558(9) Uani 1 1 d .
H37A H 1.0279 -0.2480 0.1885 0.084 Uiso 1 1 calc R
H37B H 1.0375 -0.1657 0.1695 0.084 Uiso 1 1 calc R
H37C H 0.9629 -0.1922 0.1468 0.084 Uiso 1 1 calc R
C38 C 0.4921(2) 0.30692(18) 0.09920(12) 0.0357(7) Uani 1 1 d .
C39 C 0.3968(2) 0.36094(19) 0.13016(13) 0.0405(7) Uani 1 1 d .
C40 C 0.3351(3) 0.4289(2) 0.10550(15) 0.0530(9) Uani 1 1 d .
H40 H 0.2710 0.4638 0.1258 0.064 Uiso 1 1 calc R
C41 C 0.3658(3) 0.4463(2) 0.05164(16) 0.0625(11) Uani 1 1 d .
H41 H 0.3222 0.4910 0.0348 0.075 Uiso 1 1 calc R
C42 C 0.4599(3) 0.3978(2) 0.02358(15) 0.0584(10) Uani 1 1 d .
H42 H 0.4814 0.4113 -0.0124 0.070 Uiso 1 1 calc R
C43 C 0.5262(3) 0.3287(2) 0.04589(13) 0.0433(8) Uani 1 1 d .
C44 C 0.3640(2) 0.35048(19) 0.19117(13) 0.0400(7) Uani 1 1 d .
H44 H 0.3944 0.2899 0.1967 0.052 Uiso 1 1 calc R
C45 C 0.4019(3) 0.3948(2) 0.22852(14) 0.0499(8) Uani 1 1 d .
H45A H 0.4700 0.3834 0.2118 0.075 Uiso 1 1 calc R
H45B H 0.3993 0.3741 0.2656 0.075 Uiso 1 1 calc R
H45C H 0.3605 0.4547 0.2317 0.075 Uiso 1 1 calc R
C46 C 0.2513(3) 0.3841(2) 0.21055(18) 0.0604(10) Uani 1 1 d .
H46A H 0.2201 0.4439 0.2067 0.091 Uiso 1 1 calc R
H46B H 0.2357 0.3737 0.2496 0.091 Uiso 1 1 calc R
H46C H 0.2267 0.3559 0.1876 0.091 Uiso 1 1 calc R
C47 C 0.6304(3) 0.2837(2) 0.01271(13) 0.0475(8) Uani 1 1 d .
H47 H 0.6675 0.2376 0.0346 0.062 Uiso 1 1 calc R
C48 C 0.6823(3) 0.3414(3) 0.00471(18) 0.0714(12) Uani 1 1 d .
H48A H 0.6490 0.3862 -0.0179 0.107 Uiso 1 1 calc R
H48B H 0.7511 0.3095 -0.0142 0.107 Uiso 1 1 calc R
H48C H 0.6799 0.3652 0.0411 0.107 Uiso 1 1 calc R
C49 C 0.6360(3) 0.2442(3) -0.04451(14) 0.0605(10) Uani 1 1 d .
H49A H 0.6084 0.2038 -0.0390 0.091 Uiso 1 1 calc R
H49B H 0.7048 0.2162 -0.0642 0.091 Uiso 1 1 calc R
H49C H 0.5984 0.2877 -0.0666 0.091 Uiso 1 1 calc R
C50 C 0.73251(18) 0.27557(15) 0.30464(10) 0.0232(5) Uani 1 1 d .
C51 C 0.74735(19) 0.30735(16) 0.42345(11) 0.0277(6) Uani 1 1 d .
C52 C 0.7169(2) 0.31469(17) 0.48182(11) 0.0325(6) Uani 1 1 d .
H52 H 0.6636 0.3027 0.4981 0.039 Uiso 1 1 calc R
C53 C 0.7650(2) 0.33966(19) 0.51603(12) 0.0404(7) Uani 1 1 d .
H53 H 0.7434 0.3454 0.5553 0.048 Uiso 1 1 calc R
C54 C 0.8439(2) 0.3560(2) 0.49256(14) 0.0472(8) Uani 1 1 d .
H54 H 0.8756 0.3735 0.5158 0.057 Uiso 1 1 calc R
C55 C 0.8767(2) 0.3469(2) 0.43513(14) 0.0455(8) Uani 1 1 d .
H55 H 0.9316 0.3570 0.4192 0.055 Uiso 1 1 calc R
C56 C 0.8283(2) 0.32266(18) 0.40101(12) 0.0351(6) Uani 1 1 d .
H56 H 0.8509 0.3165 0.3618 0.042 Uiso 1 1 calc R
C57 C 0.55612(19) 0.34551(17) 0.39727(10) 0.0276(6) Uani 1 1 d .
C58 C 0.5167(2) 0.41048(17) 0.43954(11) 0.0322(6) Uani 1 1 d .
H58 H 0.5596 0.4221 0.4575 0.039 Uiso 1 1 calc R
C59 C 0.4152(2) 0.45814(19) 0.45544(12) 0.0388(7) Uani 1 1 d .
H59 H 0.3898 0.5010 0.4847 0.047 Uiso 1 1 calc R
C60 C 0.3509(2) 0.4434(2) 0.42893(13) 0.0406(7) Uani 1 1 d .
H60 H 0.2820 0.4766 0.4396 0.049 Uiso 1 1 calc R
C61 C 0.3881(2) 0.37987(19) 0.38666(12) 0.0357(6) Uani 1 1 d .
H61 H 0.3445 0.3697 0.3684 0.043 Uiso 1 1 calc R
C62 C 0.4899(2) 0.33062(17) 0.37100(11) 0.0305(6) Uani 1 1 d .
H62 H 0.5147 0.2868 0.3425 0.037 Uiso 1 1 calc R
C63 C 0.6312(2) 0.45698(16) 0.31745(11) 0.0293(6) Uani 1 1 d .
C64 C 0.5306(2) 0.48553(18) 0.31673(12) 0.0351(6) Uani 1 1 d .
H64 H 0.5108 0.4534 0.2957 0.042 Uiso 1 1 calc R
C65 C 0.4595(2) 0.5593(2) 0.34585(13) 0.0451(8) Uani 1 1 d .
H65 H 0.3924 0.5776 0.3440 0.054 Uiso 1 1 calc R
C66 C 0.4876(3) 0.6061(2) 0.37777(15) 0.0538(9) Uani 1 1 d .
H66 H 0.4396 0.6573 0.3969 0.065 Uiso 1 1 calc R
C67 C 0.5856(3) 0.5778(2) 0.38165(14) 0.0520(9) Uani 1 1 d .
H67 H 0.6039 0.6085 0.4048 0.062 Uiso 1 1 calc R
C68 C 0.6572(2) 0.50424(19) 0.35156(12) 0.0396(7) Uani 1 1 d .
H68 H 0.7241 0.4859 0.3541 0.048 Uiso 1 1 calc R
C69 C 0.8304(2) 0.39173(17) 0.25752(11) 0.0298(6) Uani 1 1 d .
C70 C 0.9266(2) 0.33676(19) 0.26140(12) 0.0343(6) Uani 1 1 d .
H70 H 0.9394 0.2838 0.2746 0.041 Uiso 1 1 calc R
C71 C 1.0041(2) 0.3599(2) 0.24577(15) 0.0478(8) Uani 1 1 d .
H71 H 1.0687 0.3232 0.2496 0.057 Uiso 1 1 calc R
C72 C 0.9863(3) 0.4362(2) 0.22479(16) 0.0545(9) Uani 1 1 d .
H72 H 1.0391 0.4510 0.2137 0.065 Uiso 1 1 calc R
C73 C 0.8917(3) 0.4912(2) 0.21992(14) 0.0492(8) Uani 1 1 d .
H73 H 0.8800 0.5433 0.2054 0.059 Uiso 1 1 calc R
C74 C 0.8141(2) 0.46933(19) 0.23651(12) 0.0370(7) Uani 1 1 d .
H74 H 0.7494 0.5072 0.2336 0.044 Uiso 1 1 calc R
C75 C 0.7053(2) 0.15356(17) 0.44404(10) 0.0289(6) Uani 1 1 d .
C76 C 0.6195(2) 0.15613(18) 0.48044(12) 0.0348(6) Uani 1 1 d .
C77 C 0.6233(3) 0.1366(2) 0.53576(13) 0.0468(8) Uani 1 1 d .
H77 H 0.5653 0.1409 0.5602 0.056 Uiso 1 1 calc R
C78 C 0.7091(3) 0.1114(2) 0.55568(13) 0.0510(9) Uani 1 1 d .
H78 H 0.7094 0.1005 0.5936 0.061 Uiso 1 1 calc R
C79 C 0.7947(2) 0.1023(2) 0.51954(12) 0.0429(7) Uani 1 1 d .
H79 H 0.8543 0.0825 0.5327 0.051 Uiso 1 1 calc R
C80 C 0.7956(2) 0.12173(17) 0.46351(11) 0.0330(6) Uani 1 1 d .
C81 C 0.5218(2) 0.17775(19) 0.46129(12) 0.0386(7) Uani 1 1 d .
H81 H 0.5289 0.1950 0.4225 0.050 Uiso 1 1 calc R
C82 C 0.4334(2) 0.2495(2) 0.49819(14) 0.0487(8) Uani 1 1 d .
H82A H 0.3736 0.2606 0.4843 0.073 Uiso 1 1 calc R
H82B H 0.4448 0.2994 0.4971 0.073 Uiso 1 1 calc R
H82C H 0.4255 0.2341 0.5366 0.073 Uiso 1 1 calc R
C83 C 0.5011(3) 0.1002(2) 0.46043(15) 0.0502(8) Uani 1 1 d .
H83A H 0.4905 0.0839 0.4984 0.075 Uiso 1 1 calc R
H83B H 0.5574 0.0544 0.4372 0.075 Uiso 1 1 calc R
H83C H 0.4422 0.1132 0.4452 0.075 Uiso 1 1 calc R
C84 C 0.8942(2) 0.10261(18) 0.42478(12) 0.0365(7) Uani 1 1 d .
H84 H 0.8809 0.1366 0.3922 0.047 Uiso 1 1 calc R
C85 C 0.9435(3) 0.0098(2) 0.40300(14) 0.0467(8) Uani 1 1 d .
H85A H 0.9550 -0.0247 0.4344 0.070 Uiso 1 1 calc R
H85B H 1.0063 -0.0029 0.3776 0.070 Uiso 1 1 calc R
H85C H 0.9002 -0.0016 0.3832 0.070 Uiso 1 1 calc R
C86 C 0.9654(2) 0.1229(2) 0.45230(14) 0.0454(8) Uani 1 1 d .
H86A H 0.9312 0.1797 0.4700 0.068 Uiso 1 1 calc R
H86B H 1.0222 0.1178 0.4238 0.068 Uiso 1 1 calc R
H86C H 0.9880 0.0839 0.4805 0.068 Uiso 1 1 calc R
C87 C 0.7181(2) 0.40235(17) 0.16326(10) 0.0292(6) Uani 1 1 d .
C88 C 0.8107(2) 0.35976(18) 0.12539(11) 0.0329(6) Uani 1 1 d .
C89 C 0.8343(3) 0.3997(2) 0.07935(13) 0.0464(8) Uani 1 1 d .
H89 H 0.8960 0.3716 0.0546 0.056 Uiso 1 1 calc R
C90 C 0.7708(3) 0.4786(2) 0.06870(14) 0.0520(9) Uani 1 1 d .
H90 H 0.7896 0.5047 0.0379 0.062 Uiso 1 1 calc R
C91 C 0.6796(3) 0.5185(2) 0.10379(13) 0.0448(8) Uani 1 1 d .
H91 H 0.6353 0.5719 0.0962 0.054 Uiso 1 1 calc R
C92 C 0.6510(2) 0.48175(18) 0.15050(11) 0.0343(6) Uani 1 1 d .
C93 C 0.5465(2) 0.52974(19) 0.18425(13) 0.0407(7) Uani 1 1 d .
H93 H 0.5359 0.4949 0.2145 0.053 Uiso 1 1 calc R
C94 C 0.4704(3) 0.5431(2) 0.14728(15) 0.0554(9) Uani 1 1 d .
H94A H 0.4750 0.5813 0.1192 0.083 Uiso 1 1 calc R
H94B H 0.4041 0.5667 0.1705 0.083 Uiso 1 1 calc R
H94C H 0.4843 0.4897 0.1287 0.083 Uiso 1 1 calc R
C95 C 0.5306(3) 0.6127(2) 0.21212(16) 0.0569(9) Uani 1 1 d .
H95A H 0.5784 0.6023 0.2359 0.085 Uiso 1 1 calc R
H95B H 0.4638 0.6400 0.2348 0.085 Uiso 1 1 calc R
H95C H 0.5393 0.6487 0.1834 0.085 Uiso 1 1 calc R
C96 C 0.8810(2) 0.27048(19) 0.13084(12) 0.0374(7) Uani 1 1 d .
H96 H 0.8671 0.2582 0.1705 0.049 Uiso 1 1 calc R
C97 C 0.9896(2) 0.2543(2) 0.11494(15) 0.0555(9) Uani 1 1 d .
H97A H 1.0049 0.2651 0.0760 0.083 Uiso 1 1 calc R
H97B H 1.0315 0.1964 0.1199 0.083 Uiso 1 1 calc R
H97C H 1.0016 0.2911 0.1388 0.083 Uiso 1 1 calc R
C98 C 0.8615(3) 0.2117(2) 0.09417(15) 0.0557(9) Uani 1 1 d .
H98A H 0.7913 0.2250 0.1028 0.084 Uiso 1 1 calc R
H98B H 0.8998 0.1541 0.1016 0.084 Uiso 1 1 calc R
H98C H 0.8811 0.2188 0.0548 0.084 Uiso 1 1 calc R
C99 C 0.52559(18) 0.11877(16) 0.23454(10) 0.0246(5) Uani 1 1 d .
C100 C 0.3828(2) 0.13700(18) 0.30329(11) 0.0332(6) Uani 1 1 d .
H100 H 0.4258 0.1188 0.3313 0.043 Uiso 1 1 calc R
C101 C 0.3216(2) 0.2314(2) 0.31138(13) 0.0432(7) Uani 1 1 d .
H10A H 0.2838 0.2497 0.2814 0.056 Uiso 1 1 calc R
H10B H 0.3664 0.2586 0.3083 0.056 Uiso 1 1 calc R
C102 C 0.2495(3) 0.2593(2) 0.36863(14) 0.0517(9) Uani 1 1 d .
H10C H 0.2874 0.2469 0.3986 0.067 Uiso 1 1 calc R
H10D H 0.2088 0.3200 0.3712 0.067 Uiso 1 1 calc R
C103 C 0.1824(2) 0.2149(2) 0.37663(14) 0.0516(9) Uani 1 1 d .
H10E H 0.1408 0.2304 0.4146 0.067 Uiso 1 1 calc R
H10F H 0.1384 0.2330 0.3496 0.067 Uiso 1 1 calc R
C104 C 0.2426(2) 0.1210(2) 0.36838(13) 0.0467(8) Uani 1 1 d .
H10G H 0.1977 0.0940 0.3715 0.061 Uiso 1 1 calc R
H10H H 0.2812 0.1022 0.3979 0.061 Uiso 1 1 calc R
C105 C 0.3125(2) 0.0952(2) 0.31124(12) 0.0411(7) Uani 1 1 d .
H10I H 0.2734 0.1104 0.2818 0.053 Uiso 1 1 calc R
H10J H 0.3515 0.0342 0.3073 0.053 Uiso 1 1 calc R
C106 C 0.81542(18) 0.18878(16) 0.28095(10) 0.0238(5) Uani 1 1 d .
C107 C 0.98408(19) 0.08903(17) 0.26491(11) 0.0298(6) Uani 1 1 d .
H107 H 0.9617 0.0469 0.2804 0.039 Uiso 1 1 calc R
C108 C 1.0144(2) 0.0727(2) 0.20093(12) 0.0408(7) Uani 1 1 d .
H10K H 0.9575 0.0760 0.1859 0.053 Uiso 1 1 calc R
H10L H 1.0330 0.1162 0.1852 0.053 Uiso 1 1 calc R
C109 C 1.1009(2) -0.0128(2) 0.18295(14) 0.0481(8) Uani 1 1 d .
H10M H 1.1203 -0.0198 0.1418 0.062 Uiso 1 1 calc R
H10N H 1.0800 -0.0565 0.1953 0.062 Uiso 1 1 calc R
C110 C 1.1905(2) -0.0236(2) 0.20770(15) 0.0519(9) Uani 1 1 d .
H11A H 1.2430 -0.0807 0.1977 0.067 Uiso 1 1 calc R
H11B H 1.2168 0.0156 0.1919 0.067 Uiso 1 1 calc R
C111 C 1.1602(2) -0.0069(2) 0.27146(14) 0.0465(8) Uani 1 1 d .
H11C H 1.2171 -0.0107 0.2867 0.060 Uiso 1 1 calc R
H11D H 1.1402 -0.0495 0.2875 0.060 Uiso 1 1 calc R
C112 C 1.0742(2) 0.07995(19) 0.28819(13) 0.0390(7) Uani 1 1 d .
H11E H 1.0956 0.1226 0.2739 0.051 Uiso 1 1 calc R
H11F H 1.0557 0.0893 0.3293 0.051 Uiso 1 1 calc R
C113 C 0.7571(3) -0.0656(2) 0.46108(14) 0.0613(10) Uani 1 1 d .
H11A H 0.6969 -0.0570 0.4886 0.080 Uiso 1 1 calc R
H11B H 0.7750 -0.0199 0.4675 0.080 Uiso 1 1 calc R
C114 C 0.8406(4) -0.1487(3) 0.4659(2) 0.0956(17) Uani 1 1 d .
H11C H 0.9033 -0.1440 0.4618 0.124 Uiso 1 1 calc R
H11D H 0.8272 -0.1699 0.5024 0.124 Uiso 1 1 calc R
C115 C 0.8452(4) -0.2041(3) 0.4202(2) 0.0990(18) Uani 1 1 d .
H11E H 0.8404 -0.2544 0.4347 0.129 Uiso 1 1 calc R
H11F H 0.9074 -0.2213 0.3925 0.129 Uiso 1 1 calc R
C116 C 0.7574(4) -0.1528(2) 0.39463(16) 0.0699(12) Uani 1 1 d .
H11G H 0.7720 -0.1682 0.3542 0.091 Uiso 1 1 calc R
H11H H 0.6989 -0.1608 0.4124 0.091 Uiso 1 1 calc R
C117 C 0.9006(5) 0.5294(4) 0.3778(3) 0.1023(18) Uani 1 1 d .
H117 H 0.8787 0.5132 0.3483 0.123 Uiso 1 1 calc R
C118 C 0.8356(5) 0.5674(4) 0.4261(3) 0.1049(18) Uani 1 1 d .
H118 H 0.7690 0.5767 0.4296 0.126 Uiso 1 1 calc R
C119 C 0.8631(4) 0.5924(3) 0.4694(3) 0.1005(17) Uani 1 1 d .
H119 H 0.8166 0.6183 0.5029 0.121 Uiso 1 1 calc R
C120 C 0.9580(5) 0.5799(4) 0.4642(3) 0.118(2) Uani 1 1 d .
H120 H 0.9789 0.5975 0.4936 0.142 Uiso 1 1 calc R
C121 C 1.0246(5) 0.5401(5) 0.4142(3) 0.134(3) Uani 1 1 d .
H121 H 1.0913 0.5308 0.4098 0.161 Uiso 1 1 calc R
C122 C 0.9943(5) 0.5146(4) 0.3716(3) 0.1102(19) Uani 1 1 d .
H122 H 1.0398 0.4869 0.3381 0.132 Uiso 1 1 calc R
C123 C 0.0896(5) 0.5868(4) 0.0836(3) 0.1120(19) Uani 1 1 d .
H123 H 0.1478 0.5858 0.0922 0.134 Uiso 1 1 calc R
C124 C 0.0213(5) 0.6581(4) 0.0676(2) 0.1026(17) Uani 1 1 d .
H124 H 0.0338 0.7055 0.0623 0.123 Uiso 1 1 calc R
C125 C -0.0668(4) 0.6598(4) 0.0592(3) 0.123(2) Uani 1 1 d .
H125 H -0.1170 0.7102 0.0514 0.148 Uiso 1 1 calc R
C126 C -0.0805(6) 0.5938(5) 0.0620(5) 0.180(4) Uani 1 1 d .
H126 H -0.1396 0.5952 0.0545 0.216 Uiso 1 1 calc R
C127 C -0.0076(6) 0.5178(5) 0.0763(4) 0.150(3) Uani 1 1 d .
H127 H -0.0182 0.4692 0.0779 0.180 Uiso 1 1 calc R
C128 C 0.0733(5) 0.5159(4) 0.0871(3) 0.1106(19) Uani 1 1 d .
H128 H 0.1210 0.4662 0.0974 0.133 Uiso 1 1 calc R
C130 C 0.1556(6) 0.6448(5) 0.3027(5) 0.126(2) Uani 1 1 d .
H130 H 0.1317 0.6037 0.3039 0.151 Uiso 1 1 calc R
C131 C 0.1428(6) 0.6903(7) 0.3507(4) 0.147(3) Uani 1 1 d .
H131 H 0.1095 0.6810 0.3848 0.176 Uiso 1 1 calc R
C129 C 0.2022(6) 0.6580(6) 0.2536(5) 0.145(3) Uani 1 1 d .
H129 H 0.2094 0.6272 0.2204 0.174 Uiso 1 1 calc R
C133 C 0.2309(8) 0.7609(6) 0.2984(7) 0.167(5) Uani 1 1 d .
H133 H 0.2602 0.7984 0.2962 0.201 Uiso 1 1 calc R
C134 C 0.2388(5) 0.7159(8) 0.2518(6) 0.162(4) Uani 1 1 d .
H134 H 0.2707 0.7248 0.2170 0.194 Uiso 1 1 calc R
C132 C 0.1795(9) 0.7517(7) 0.3497(5) 0.167(5) Uani 1 1 d .
H132 H 0.1695 0.7849 0.3823 0.201 Uiso 1 1 calc R

loop_
_atom_site_aniso_label
_atom_site_aniso_U_11
_atom_site_aniso_U_22
_atom_site_aniso_U_33
_atom_site_aniso_U_23
_atom_site_aniso_U_13
_atom_site_aniso_U_12
Ba1 0.03509(9) 0.03024(9) 0.02370(8) 0.00526(6) -0.00993(7) -0.01668(7)
Ba2 0.03658(10) 0.03387(10) 0.02756(9) 0.00828(7) -0.01456(7) -0.02167(8)
N1 0.0320(12) 0.0277(12) 0.0238(11) 0.0022(9) -0.0071(9) -0.0130(10)
N2 0.0391(13) 0.0320(12) 0.0275(11) 0.0094(10) -0.0155(10) -0.0203(11)
N3 0.0293(11) 0.0309(12) 0.0188(10) 0.0047(9) -0.0055(9) -0.0139(10)
N4 0.0335(12) 0.0296(12) 0.0213(10) 0.0062(9) -0.0069(9) -0.0181(10)
N5 0.0305(12) 0.0386(13) 0.0228(11) 0.0038(10) -0.0048(9) -0.0196(11)
N6 0.0240(11) 0.0305(12) 0.0273(11) 0.0017(9) -0.0061(9) -0.0115(10)
O1 0.0277(9) 0.0335(10) 0.0237(9) 0.0002(8) -0.0060(7) -0.0161(8)
O2 0.0238(9) 0.0297(10) 0.0252(9) -0.0007(7) -0.0048(7) -0.0130(8)
O3 0.0565(14) 0.0416(12) 0.0337(11) 0.0120(9) -0.0142(10) -0.0196(11)
P1 0.0282(3) 0.0277(4) 0.0218(3) 0.0019(3) -0.0052(3) -0.0148(3)
P2 0.0288(3) 0.0320(4) 0.0213(3) 0.0055(3) -0.0086(3) -0.0178(3)
P3 0.0242(3) 0.0279(3) 0.0184(3) 0.0009(3) -0.0042(3) -0.0112(3)
P4 0.0265(3) 0.0273(3) 0.0208(3) 0.0019(3) -0.0044(3) -0.0136(3)
C1 0.0274(13) 0.0297(14) 0.0177(11) 0.0046(10) -0.0044(10) -0.0154(11)
C2 0.0305(14) 0.0310(15) 0.0251(13) 0.0023(11) -0.0045(11) -0.0134(12)
C3 0.0415(17) 0.0399(17) 0.0301(14) -0.0016(13) -0.0025(13) -0.0206(14)
C4 0.0476(19) 0.0482(19) 0.0316(16) -0.0117(14) 0.0036(14) -0.0189(16)
C5 0.0376(17) 0.057(2) 0.0355(16) -0.0057(15) 0.0057(14) -0.0188(16)
C6 0.0328(15) 0.0461(18) 0.0367(16) -0.0016(14) -0.0037(13) -0.0188(14)
C7 0.0312(14) 0.0360(16) 0.0279(14) -0.0001(12) -0.0034(12) -0.0151(13)
C8 0.0385(15) 0.0346(15) 0.0238(13) 0.0038(11) -0.0067(12) -0.0223(13)
C9 0.0451(17) 0.0376(16) 0.0305(14) 0.0017(12) -0.0096(13) -0.0234(14)
C10 0.067(2) 0.0354(17) 0.0396(17) 0.0029(14) -0.0119(16) -0.0286(16)
C11 0.076(2) 0.055(2) 0.051(2) 0.0113(17) -0.0267(19) -0.049(2)
C12 0.053(2) 0.063(2) 0.053(2) 0.0198(17) -0.0266(17) -0.0404(19)
C13 0.0408(16) 0.0418(17) 0.0364(15) 0.0093(13) -0.0099(13) -0.0253(14)
C14 0.0322(14) 0.0327(15) 0.0296(14) 0.0041(11) -0.0123(12) -0.0172(12)
C15 0.0373(16) 0.0446(17) 0.0345(15) 0.0072(13) -0.0139(13) -0.0220(14)
C16 0.0466(19) 0.060(2) 0.0433(18) 0.0137(16) -0.0238(16) -0.0239(17)
C17 0.0337(17) 0.073(2) 0.052(2) 0.0064(18) -0.0195(16) -0.0197(17)
C18 0.0329(16) 0.064(2) 0.0432(18) -0.0028(16) -0.0056(14) -0.0221(16)
C19 0.0381(16) 0.0452(17) 0.0297(14) 0.0017(13) -0.0097(12) -0.0226(14)
C20 0.0332(14) 0.0369(15) 0.0224(12) 0.0085(11) -0.0090(11) -0.0193(13)
C21 0.0389(16) 0.0459(17) 0.0262(14) 0.0061(12) -0.0085(12) -0.0259(14)
C22 0.0415(17) 0.062(2) 0.0342(16) 0.0071(15) -0.0015(14) -0.0289(16)
C23 0.051(2) 0.062(2) 0.0268(15) -0.0020(15) -0.0030(14) -0.0248(18)
C24 0.0497(19) 0.0519(19) 0.0306(15) -0.0041(14) -0.0095(14) -0.0257(16)
C25 0.0383(16) 0.0472(18) 0.0287(14) 0.0057(13) -0.0087(12) -0.0267(14)
C26 0.0452(17) 0.0284(14) 0.0253(13) 0.0026(11) -0.0112(12) -0.0154(13)
C27 0.0495(19) 0.0322(16) 0.0379(16) 0.0021(13) -0.0175(14) -0.0137(14)
C28 0.060(2) 0.0368(18) 0.061(2) 0.0040(16) -0.0263(19) -0.0112(17)
C29 0.089(3) 0.0289(17) 0.061(2) 0.0116(16) -0.031(2) -0.0217(19)
C30 0.074(3) 0.0402(19) 0.0452(19) 0.0115(15) -0.0176(18) -0.0317(19)
C31 0.0558(19) 0.0329(16) 0.0278(14) 0.0077(12) -0.0130(14) -0.0240(15)
C32 0.0535(19) 0.0453(18) 0.0354(16) 0.0101(14) -0.0069(15) -0.0312(16)
C33 0.070(3) 0.059(2) 0.068(2) 0.0096(19) -0.015(2) -0.044(2)
C34 0.061(2) 0.069(2) 0.0368(18) 0.0091(17) -0.0028(17) -0.031(2)
C35 0.0388(17) 0.0379(17) 0.0431(17) 0.0021(14) -0.0157(14) -0.0084(14)
C36 0.0441(19) 0.047(2) 0.053(2) 0.0020(16) -0.0196(16) -0.0131(16)
C37 0.049(2) 0.053(2) 0.055(2) -0.0035(17) -0.0119(17) -0.0106(17)
C38 0.0505(18) 0.0355(16) 0.0338(15) 0.0120(12) -0.0238(14) -0.0245(14)
C39 0.0506(19) 0.0375(17) 0.0420(17) 0.0120(14) -0.0245(15) -0.0212(15)
C40 0.062(2) 0.0415(19) 0.053(2) 0.0144(16) -0.0275(18) -0.0144(17)
C41 0.087(3) 0.047(2) 0.057(2) 0.0274(18) -0.041(2) -0.022(2)
C42 0.095(3) 0.051(2) 0.0436(19) 0.0266(17) -0.033(2) -0.038(2)
C43 0.068(2) 0.0426(18) 0.0351(16) 0.0149(14) -0.0260(16) -0.0327(17)
C44 0.0411(17) 0.0349(16) 0.0442(17) 0.0096(14) -0.0180(14) -0.0131(14)
C45 0.059(2) 0.051(2) 0.0436(18) 0.0069(16) -0.0161(17) -0.0254(18)
C46 0.047(2) 0.050(2) 0.079(3) 0.016(2) -0.016(2) -0.0157(18)
C47 0.068(2) 0.061(2) 0.0369(17) 0.0227(15) -0.0243(17) -0.0439(19)
C48 0.094(3) 0.085(3) 0.071(3) 0.036(2) -0.034(2) -0.065(3)
C49 0.081(3) 0.082(3) 0.0337(17) 0.0181(18) -0.0182(18) -0.048(2)
C50 0.0229(12) 0.0249(13) 0.0201(12) 0.0012(10) -0.0027(10) -0.0095(11)
C51 0.0289(14) 0.0286(14) 0.0255(13) 0.0011(11) -0.0089(11) -0.0111(12)
C52 0.0308(15) 0.0323(15) 0.0300(14) -0.0010(12) -0.0062(12) -0.0096(12)
C53 0.0433(18) 0.0427(18) 0.0284(15) -0.0048(13) -0.0137(13) -0.0096(15)
C54 0.0484(19) 0.0490(19) 0.0496(19) -0.0043(16) -0.0251(16) -0.0200(16)
C55 0.0398(17) 0.054(2) 0.053(2) 0.0055(16) -0.0172(15) -0.0273(16)
C56 0.0355(15) 0.0425(17) 0.0307(14) 0.0044(13) -0.0105(12) -0.0185(14)
C57 0.0285(14) 0.0317(14) 0.0221(12) 0.0048(11) -0.0051(11) -0.0128(12)
C58 0.0321(15) 0.0340(15) 0.0283(14) -0.0015(12) -0.0063(12) -0.0123(13)
C59 0.0355(16) 0.0386(17) 0.0325(15) -0.0081(13) -0.0023(13) -0.0087(14)
C60 0.0285(15) 0.0428(18) 0.0413(17) -0.0035(14) -0.0016(13) -0.0091(14)
C61 0.0298(15) 0.0425(17) 0.0347(15) -0.0009(13) -0.0063(12) -0.0158(13)
C62 0.0310(14) 0.0344(15) 0.0248(13) -0.0002(11) -0.0029(11) -0.0139(12)
C63 0.0365(15) 0.0258(14) 0.0241(13) 0.0024(11) -0.0040(11) -0.0129(12)
C64 0.0386(16) 0.0351(16) 0.0273(14) 0.0074(12) -0.0052(12) -0.0126(13)
C65 0.0365(17) 0.0432(19) 0.0422(18) 0.0061(15) -0.0019(14) -0.0073(15)
C66 0.060(2) 0.0336(18) 0.047(2) -0.0068(15) 0.0070(17) -0.0073(17)
C67 0.068(2) 0.0411(19) 0.0424(18) -0.0140(15) -0.0020(17) -0.0234(18)
C68 0.0416(17) 0.0391(17) 0.0352(16) -0.0050(13) -0.0044(13) -0.0160(14)
C69 0.0355(15) 0.0357(15) 0.0249(13) -0.0002(11) -0.0043(11) -0.0223(13)
C70 0.0349(15) 0.0374(16) 0.0340(15) 0.0009(12) -0.0030(12) -0.0203(13)
C71 0.0342(17) 0.054(2) 0.058(2) -0.0005(17) -0.0029(15) -0.0235(16)
C72 0.048(2) 0.061(2) 0.065(2) 0.0005(19) 0.0030(18) -0.0391(19)
C73 0.062(2) 0.0446(19) 0.052(2) 0.0043(16) -0.0042(17) -0.0358(18)
C74 0.0420(17) 0.0388(17) 0.0350(15) 0.0012(13) -0.0062(13) -0.0225(14)
C75 0.0376(15) 0.0285(14) 0.0205(12) 0.0014(11) -0.0044(11) -0.0148(12)
C76 0.0412(16) 0.0353(16) 0.0287(14) 0.0043(12) -0.0036(13) -0.0189(14)
C77 0.054(2) 0.057(2) 0.0288(15) 0.0070(15) -0.0004(15) -0.0272(17)
C78 0.067(2) 0.064(2) 0.0247(15) 0.0131(15) -0.0111(16) -0.0298(19)
C79 0.0507(19) 0.0484(19) 0.0293(15) 0.0100(14) -0.0164(14) -0.0182(16)
C80 0.0383(16) 0.0317(15) 0.0279(14) 0.0057(12) -0.0102(12) -0.0129(13)
C81 0.0405(17) 0.0444(18) 0.0320(15) 0.0057(13) 0.0011(13) -0.0230(15)
C82 0.0473(19) 0.051(2) 0.0430(18) 0.0057(15) 0.0003(15) -0.0203(16)
C83 0.0469(19) 0.055(2) 0.053(2) 0.0016(17) -0.0025(16) -0.0294(17)
C84 0.0367(16) 0.0391(17) 0.0304(14) 0.0063(13) -0.0121(13) -0.0114(13)
C85 0.0492(19) 0.0423(19) 0.0399(17) 0.0031(14) -0.0096(15) -0.0115(16)
C86 0.0370(17) 0.055(2) 0.0415(17) 0.0028(15) -0.0145(14) -0.0153(15)
C87 0.0425(16) 0.0342(15) 0.0201(12) 0.0045(11) -0.0066(12) -0.0253(13)
C88 0.0373(16) 0.0411(16) 0.0260(13) 0.0043(12) -0.0043(12) -0.0233(14)
C89 0.0498(19) 0.061(2) 0.0317(16) 0.0080(15) 0.0010(14) -0.0311(18)
C90 0.068(2) 0.061(2) 0.0376(17) 0.0210(16) -0.0081(17) -0.039(2)
C91 0.061(2) 0.0415(18) 0.0387(17) 0.0139(14) -0.0119(16) -0.0283(17)
C92 0.0448(17) 0.0360(16) 0.0278(14) 0.0069(12) -0.0096(13) -0.0221(14)
C93 0.0494(19) 0.0376(17) 0.0360(16) 0.0118(13) -0.0125(14) -0.0185(15)
C94 0.052(2) 0.059(2) 0.053(2) 0.0198(18) -0.0204(17) -0.0193(18)
C95 0.069(2) 0.0397(19) 0.054(2) 0.0045(16) -0.0082(19) -0.0183(18)
C96 0.0395(16) 0.0424(17) 0.0259(14) 0.0010(12) 0.0021(12) -0.0171(14)
C97 0.0436(19) 0.069(2) 0.0433(19) 0.0044(17) 0.0026(16) -0.0187(18)
C98 0.074(3) 0.047(2) 0.0452(19) 0.0003(16) -0.0085(18) -0.0277(19)
C99 0.0242(13) 0.0268(13) 0.0238(12) 0.0055(10) -0.0064(10) -0.0114(11)
C100 0.0296(14) 0.0467(17) 0.0267(14) 0.0027(12) -0.0024(11) -0.0209(13)
C101 0.0404(17) 0.0491(19) 0.0399(17) 0.0017(15) 0.0004(14) -0.0228(15)
C102 0.0448(19) 0.052(2) 0.0453(19) -0.0066(16) 0.0088(16) -0.0164(17)
C103 0.0305(16) 0.074(3) 0.0399(18) 0.0056(17) 0.0025(14) -0.0173(17)
C104 0.0400(18) 0.069(2) 0.0375(17) 0.0099(16) -0.0003(14) -0.0324(17)
C105 0.0394(17) 0.056(2) 0.0358(16) 0.0082(14) -0.0045(13) -0.0297(16)
C106 0.0248(13) 0.0294(14) 0.0176(11) 0.0027(10) -0.0032(10) -0.0126(11)
C107 0.0251(13) 0.0332(15) 0.0309(14) -0.0004(12) -0.0033(11) -0.0134(12)
C108 0.0315(15) 0.0529(19) 0.0323(15) -0.0026(14) -0.0037(13) -0.0139(14)
C109 0.0368(17) 0.060(2) 0.0383(17) -0.0102(16) 0.0052(14) -0.0169(16)
C110 0.0289(16) 0.050(2) 0.063(2) -0.0039(17) 0.0036(15) -0.0093(15)
C111 0.0272(15) 0.0481(19) 0.057(2) 0.0007(16) -0.0103(14) -0.0088(14)
C112 0.0283(15) 0.0425(17) 0.0456(17) -0.0008(14) -0.0119(13) -0.0131(13)
C113 0.103(3) 0.047(2) 0.0374(18) 0.0081(16) -0.018(2) -0.034(2)
C114 0.139(5) 0.067(3) 0.097(4) 0.027(3) -0.082(4) -0.037(3)
C115 0.132(5) 0.059(3) 0.079(3) 0.017(2) -0.042(3) -0.009(3)
C116 0.121(4) 0.064(3) 0.046(2) 0.0159(19) -0.037(2) -0.052(3)
C117 0.112(5) 0.127(5) 0.101(4) 0.038(4) -0.048(4) -0.072(4)
C118 0.087(4) 0.111(5) 0.135(5) 0.028(4) -0.049(4) -0.050(4)
C119 0.082(4) 0.096(4) 0.132(5) 0.005(4) -0.018(4) -0.048(3)
C120 0.115(5) 0.143(6) 0.120(5) 0.005(4) -0.039(4) -0.073(5)
C121 0.088(4) 0.209(8) 0.130(6) 0.008(6) -0.029(4) -0.085(5)
C122 0.114(5) 0.142(5) 0.103(4) 0.016(4) -0.023(4) -0.082(4)
C123 0.125(5) 0.093(4) 0.120(5) 0.014(4) -0.052(4) -0.038(4)
C124 0.111(5) 0.087(4) 0.096(4) -0.007(3) -0.006(4) -0.036(4)
C125 0.071(4) 0.091(4) 0.187(7) -0.012(4) -0.004(4) -0.026(3)
C126 0.107(6) 0.091(5) 0.352(14) 0.028(7) -0.055(7) -0.049(5)
C127 0.153(7) 0.133(6) 0.223(9) 0.044(6) -0.056(6) -0.109(6)
C128 0.127(5) 0.111(5) 0.121(5) 0.044(4) -0.038(4) -0.073(4)
C130 0.092(5) 0.117(6) 0.157(7) 0.038(6) -0.056(5) -0.025(4)
C131 0.142(7) 0.141(7) 0.126(7) 0.047(6) -0.073(6) -0.014(6)
C129 0.087(5) 0.112(6) 0.169(9) 0.005(6) -0.015(5) 0.016(4)
C133 0.120(8) 0.090(6) 0.266(15) 0.020(9) -0.093(10) 0.000(5)
C134 0.063(4) 0.124(8) 0.236(13) 0.061(8) -0.012(6) 0.009(5)
C132 0.161(10) 0.121(8) 0.183(10) -0.007(8) -0.122(8) 0.009(7)

loop_
_atom_type_symbol
_atom_type_description
_atom_type_scat_dispersion_real
_atom_type_scat_dispersion_imag
_atom_type_scat_source
C C 0.0033 0.0016 'International Tables Vol C Tables 4.2.6.8 and 6.1.1.4'
H H 0.0000 0.0000 'International Tables Vol C Tables 4.2.6.8 and 6.1.1.4'
N N 0.0061 0.0033 'International Tables Vol C Tables 4.2.6.8 and 6.1.1.4'
O O 0.0106 0.0060 'International Tables Vol C Tables 4.2.6.8 and 6.1.1.4'
P P 0.1023 0.0942 'International Tables Vol C Tables 4.2.6.8 and 6.1.1.4'
Ba Ba -0.3244 2.2819 'International Tables Vol C Tables 4.2.6.8 and 6.1.1.4'

loop_
_geom_angle_atom_site_label_1
_geom_angle_atom_site_label_2
_geom_angle_atom_site_label_3
_geom_angle
O2 Ba1 O1 78.21(5)
O2 Ba1 N1 97.71(6)
O1 Ba1 N1 70.86(6)
O2 Ba1 N3 70.49(6)
O1 Ba1 N3 97.86(6)
N1 Ba1 N3 165.52(6)
O2 Ba1 O3 140.20(6)
O1 Ba1 O3 141.45(6)
N1 Ba1 O3 99.84(6)
N3 Ba1 O3 94.64(6)
O2 Ba1 Ba2 39.02(4)
O1 Ba1 Ba2 39.20(4)
N1 Ba1 Ba2 82.22(4)
N3 Ba1 Ba2 83.30(4)
O3 Ba1 Ba2 177.94(4)
O2 Ba2 O1 77.09(5)
O2 Ba2 N2 144.99(6)
O1 Ba2 N2 92.57(6)
O2 Ba2 N4 93.90(6)
O1 Ba2 N4 142.11(6)
N2 Ba2 N4 113.12(6)
O2 Ba2 C50 48.65(6)
O1 Ba2 C50 94.56(6)
N2 Ba2 C50 166.13(7)
N4 Ba2 C50 55.17(6)
O2 Ba2 C1 95.60(6)
O1 Ba2 C1 48.55(6)
N2 Ba2 C1 55.12(6)
N4 Ba2 C1 167.64(6)
C50 Ba2 C1 137.03(6)
O2 Ba2 C106 23.66(6)
O1 Ba2 C106 92.74(6)
N2 Ba2 C106 163.20(7)
N4 Ba2 C106 70.82(6)
C50 Ba2 C106 27.86(6)
C1 Ba2 C106 119.17(6)
O2 Ba2 C99 92.42(6)
O1 Ba2 C99 23.28(6)
N2 Ba2 C99 70.25(6)
N4 Ba2 C99 159.41(6)
C50 Ba2 C99 117.77(6)
C1 Ba2 C99 27.64(6)
C106 Ba2 C99 112.21(6)
O2 Ba2 P2 121.70(4)
O1 Ba2 P2 72.74(4)
N2 Ba2 P2 25.79(5)
N4 Ba2 P2 138.32(4)
C50 Ba2 P2 166.45(5)
C1 Ba2 P2 29.57(4)
C106 Ba2 P2 144.81(5)
C99 Ba2 P2 49.46(4)
O2 Ba2 P4 73.44(4)
O1 Ba2 P4 119.84(4)
N2 Ba2 P4 137.82(5)
N4 Ba2 P4 25.75(4)
C50 Ba2 P4 29.62(5)
C1 Ba2 P4 166.59(4)
C106 Ba2 P4 49.84(5)
C99 Ba2 P4 142.40(4)
P2 Ba2 P4 163.593(16)
O2 Ba2 Ba1 38.23(4)
O1 Ba2 Ba1 38.87(4)
N2 Ba2 Ba1 123.31(5)
N4 Ba2 Ba1 123.49(4)
C50 Ba2 Ba1 68.51(4)
C1 Ba2 Ba1 68.56(4)
C106 Ba2 Ba1 56.24(4)
C99 Ba2 Ba1 55.98(4)
P2 Ba2 Ba1 98.118(12)
P4 Ba2 Ba1 98.127(12)
C26 N1 P1 119.61(17)
C26 N1 Ba1 106.75(15)
P1 N1 Ba1 133.30(11)
C38 N2 P2 123.24(18)
C38 N2 Ba2 126.08(16)
P2 N2 Ba2 108.18(10)
C75 N3 P3 118.36(17)
C75 N3 Ba1 109.72(15)
P3 N3 Ba1 131.49(10)
C87 N4 P4 124.82(17)
C87 N4 Ba2 124.81(15)
P4 N4 Ba2 107.60(10)
C99 N5 C100 119.4(2)
C106 N6 C107 118.8(2)
C99 O1 Ba1 122.64(15)
C99 O1 Ba2 105.05(14)
Ba1 O1 Ba2 101.93(6)
C106 O2 Ba1 124.91(14)
C106 O2 Ba2 103.84(14)
Ba1 O2 Ba2 102.75(6)
C116 O3 C113 103.4(2)
C116 O3 Ba1 123.63(18)
C113 O3 Ba1 132.74(19)
N1 P1 C1 108.03(11)
N1 P1 C8 109.98(12)
C1 P1 C8 114.99(12)
N1 P1 C2 109.92(12)
C1 P1 C2 110.58(12)
C8 P1 C2 103.24(12)
N2 P2 C1 109.10(11)
N2 P2 C20 113.68(12)
C1 P2 C20 107.36(12)
N2 P2 C14 105.80(12)
C1 P2 C14 120.42(12)
C20 P2 C14 100.49(12)
N2 P2 Ba2 46.03(7)
C1 P2 Ba2 63.71(8)
C20 P2 Ba2 120.28(9)
C14 P2 Ba2 136.45(9)
N3 P3 C50 108.60(11)
N3 P3 C57 109.42(12)
C50 P3 C57 110.87(12)
N3 P3 C51 109.60(11)
C50 P3 C51 114.16(12)
C57 P3 C51 104.08(12)
N4 P4 C50 109.23(11)
N4 P4 C63 112.37(12)
C50 P4 C63 108.02(12)
N4 P4 C69 106.49(11)
C50 P4 C69 119.81(12)
C63 P4 C69 100.75(12)
N4 P4 Ba2 46.65(8)
C50 P4 Ba2 63.11(8)
C63 P4 Ba2 120.14(9)
C69 P4 Ba2 136.54(9)
C99 C1 P2 120.26(18)
C99 C1 P1 110.13(17)
P2 C1 P1 125.99(14)
C99 C1 Ba2 78.60(13)
P2 C1 Ba2 86.72(9)
P1 C1 Ba2 122.71(11)
C3 C2 C7 118.3(3)
C3 C2 P1 124.7(2)
C7 C2 P1 117.0(2)
C4 C3 C2 120.8(3)
C3 C4 C5 120.4(3)
C4 C5 C6 119.5(3)
C7 C6 C5 120.0(3)
C6 C7 C2 120.9(3)
C13 C8 C9 118.5(3)
C13 C8 P1 120.1(2)
C9 C8 P1 121.3(2)
C10 C9 C8 120.5(3)
C11 C10 C9 120.0(3)
C12 C11 C10 120.5(3)
C11 C12 C13 120.5(3)
C8 C13 C12 119.9(3)
C19 C14 C15 118.2(2)
C19 C14 P2 124.8(2)
C15 C14 P2 116.5(2)
C16 C15 C14 120.9(3)
C17 C16 C15 119.9(3)
C16 C17 C18 120.1(3)
C17 C18 C19 120.7(3)
C14 C19 C18 120.2(3)
C21 C20 C25 117.8(3)
C21 C20 P2 120.2(2)
C25 C20 P2 121.9(2)
C22 C21 C20 121.1(3)
C21 C22 C23 120.0(3)
C24 C23 C22 119.7(3)
C23 C24 C25 120.4(3)
C24 C25 C20 120.9(3)
C27 C26 C31 119.0(3)
C27 C26 N1 120.6(3)
C31 C26 N1 120.3(3)
C26 C27 C28 119.1(3)
C26 C27 C35 123.1(3)
C28 C27 C35 117.7(3)
C29 C28 C27 121.2(3)
C28 C29 C30 119.9(3)
C29 C30 C31 121.5(3)
C30 C31 C26 119.0(3)
C30 C31 C32 118.8(3)
C26 C31 C32 122.0(3)
C31 C32 C33 114.1(3)
C31 C32 C34 107.9(3)
C33 C32 C34 110.2(3)
C27 C35 C37 112.4(3)
C27 C35 C36 110.6(3)
C37 C35 C36 109.7(3)
C39 C38 C43 118.8(3)
C39 C38 N2 119.8(3)
C43 C38 N2 121.3(3)
C40 C39 C38 119.5(3)
C40 C39 C44 119.1(3)
C38 C39 C44 121.2(3)
C41 C40 C39 121.4(4)
C42 C41 C40 118.9(3)
C41 C42 C43 122.8(3)
C42 C43 C38 118.2(3)
C42 C43 C47 117.8(3)
C38 C43 C47 123.9(3)
C39 C44 C46 113.9(3)
C39 C44 C45 109.7(3)
C46 C44 C45 108.8(3)
C43 C47 C48 111.3(3)
C43 C47 C49 112.9(3)
C48 C47 C49 109.8(3)
C106 C50 P4 120.91(17)
C106 C50 P3 109.54(17)
P4 C50 P3 125.33(14)
C106 C50 Ba2 78.26(13)
P4 C50 Ba2 87.27(9)
P3 C50 Ba2 124.19(11)
C56 C51 C52 118.2(2)
C56 C51 P3 119.6(2)
C52 C51 P3 122.1(2)
C53 C52 C51 120.4(3)
C54 C53 C52 120.1(3)
C53 C54 C55 120.4(3)
C54 C55 C56 119.5(3)
C51 C56 C55 121.3(3)
C58 C57 C62 118.0(2)
C58 C57 P3 124.8(2)
C62 C57 P3 117.1(2)
C59 C58 C57 120.8(3)
C60 C59 C58 120.7(3)
C61 C60 C59 119.6(3)
C60 C61 C62 120.2(3)
C61 C62 C57 120.7(3)
C64 C63 C68 117.3(3)
C64 C63 P4 119.7(2)
C68 C63 P4 122.8(2)
C65 C64 C63 122.0(3)
C64 C65 C66 119.5(3)
C67 C66 C65 120.1(3)
C66 C67 C68 120.2(3)
C67 C68 C63 120.7(3)
C70 C69 C74 118.5(3)
C70 C69 P4 124.6(2)
C74 C69 P4 116.6(2)
C69 C70 C71 120.2(3)
C72 C71 C70 120.1(3)
C71 C72 C73 120.6(3)
C72 C73 C74 119.6(3)
C73 C74 C69 121.0(3)
C76 C75 C80 118.3(2)
C76 C75 N3 121.1(2)
C80 C75 N3 120.6(2)
C77 C76 C75 119.5(3)
C77 C76 C81 117.8(3)
C75 C76 C81 122.8(2)
C78 C77 C76 121.9(3)
C77 C78 C79 119.1(3)
C78 C79 C80 121.8(3)
C79 C80 C75 119.1(3)
C79 C80 C84 118.7(3)
C75 C80 C84 122.1(2)
C82 C81 C76 112.8(3)
C82 C81 C83 109.4(3)
C76 C81 C83 110.2(3)
C80 C84 C85 108.8(3)
C80 C84 C86 113.9(2)
C85 C84 C86 109.9(2)
C92 C87 C88 118.3(2)
C92 C87 N4 122.4(2)
C88 C87 N4 119.2(2)
C89 C88 C87 118.9(3)
C89 C88 C96 118.6(3)
C87 C88 C96 122.3(2)
C90 C89 C88 122.5(3)
C91 C90 C89 118.8(3)
C90 C91 C92 121.6(3)
C91 C92 C87 119.7(3)
C91 C92 C93 116.8(3)
C87 C92 C93 123.5(2)
C92 C93 C95 112.3(3)
C92 C93 C94 110.4(3)
C95 C93 C94 111.2(3)
C88 C96 C97 112.9(3)
C88 C96 C98 109.2(3)
C97 C96 C98 110.0(3)
N5 C99 O1 126.0(2)
N5 C99 C1 117.2(2)
O1 C99 C1 116.7(2)
N5 C99 Ba2 152.22(18)
O1 C99 Ba2 51.67(12)
C1 C99 Ba2 73.76(13)
N5 C100 C101 111.4(2)
N5 C100 C105 107.7(2)
C101 C100 C105 108.8(2)
C100 C101 C102 112.0(3)
C103 C102 C101 111.1(3)
C104 C103 C102 111.0(3)
C103 C104 C105 110.9(3)
C104 C105 C100 112.0(3)
N6 C106 O2 126.1(2)
N6 C106 C50 117.9(2)
O2 C106 C50 116.0(2)
N6 C106 Ba2 149.41(18)
O2 C106 Ba2 52.50(11)
C50 C106 Ba2 73.88(13)
N6 C107 C112 107.7(2)
N6 C107 C108 113.3(2)
C112 C107 C108 108.9(2)
C109 C108 C107 111.7(3)
C108 C109 C110 111.8(3)
C111 C110 C109 110.1(3)
C110 C111 C112 110.7(3)
C111 C112 C107 111.3(2)
O3 C113 C114 105.7(3)
C115 C114 C113 105.3(3)
C114 C115 C116 104.8(4)
O3 C116 C115 104.6(3)
C122 C117 C118 120.7(6)
C117 C118 C119 121.9(6)
C120 C119 C118 119.1(6)
C119 C120 C121 118.4(6)
C122 C121 C120 120.8(6)
C117 C122 C121 119.0(7)
C124 C123 C128 119.8(6)
C123 C124 C125 119.0(6)
C126 C125 C124 120.4(7)
C125 C126 C127 120.9(8)
C128 C127 C126 119.6(7)
C127 C128 C123 120.1(7)
C129 C130 C131 120.4(9)
C130 C131 C132 120.4(10)
C130 C129 C134 120.1(11)
C134 C133 C132 119.8(13)
C133 C134 C129 122.0(12)
C133 C132 C131 117.3(11)

loop_
_geom_bond_atom_site_label_1
_geom_bond_atom_site_label_2
_geom_bond_distance
Ba1 O2 2.5881(17)
Ba1 O1 2.6168(17)
Ba1 N1 2.751(2)
Ba1 N3 2.761(2)
Ba1 O3 2.927(2)
Ba1 Ba2 4.0794(3)
Ba2 O2 2.6335(17)
Ba2 O1 2.6350(18)
Ba2 N2 2.680(2)
Ba2 N4 2.702(2)
Ba2 C50 3.162(2)
Ba2 C1 3.177(2)
Ba2 C106 3.223(2)
Ba2 C99 3.244(3)
Ba2 P2 3.5379(7)
Ba2 P4 3.5418(7)
N1 C26 1.435(3)
N1 P1 1.618(2)
N2 C38 1.443(3)
N2 P2 1.620(2)
N3 C75 1.430(3)
N3 P3 1.622(2)
N4 C87 1.432(3)
N4 P4 1.614(2)
N5 C99 1.286(3)
N5 C100 1.466(3)
N6 C106 1.279(3)
N6 C107 1.470(3)
O1 C99 1.328(3)
O2 C106 1.332(3)
O3 C116 1.422(4)
O3 C113 1.433(4)
P1 C1 1.753(3)
P1 C8 1.833(3)
P1 C2 1.837(3)
P2 C1 1.749(2)
P2 C20 1.829(3)
P2 C14 1.839(3)
P3 C50 1.757(2)
P3 C57 1.829(3)
P3 C51 1.833(3)
P4 C50 1.753(3)
P4 C63 1.827(3)
P4 C69 1.846(3)
C1 C99 1.535(3)
C2 C3 1.385(4)
C2 C7 1.398(4)
C3 C4 1.381(4)
C4 C5 1.383(4)
C5 C6 1.385(4)
C6 C7 1.381(4)
C8 C13 1.390(4)
C8 C9 1.395(4)
C9 C10 1.390(4)
C10 C11 1.368(5)
C11 C12 1.362(5)
C12 C13 1.399(4)
C14 C19 1.385(4)
C14 C15 1.407(4)
C15 C16 1.386(4)
C16 C17 1.368(5)
C17 C18 1.379(5)
C18 C19 1.389(4)
C20 C21 1.391(4)
C20 C25 1.397(4)
C21 C22 1.373(4)
C22 C23 1.388(4)
C23 C24 1.368(4)
C24 C25 1.374(4)
C26 C27 1.407(4)
C26 C31 1.420(4)
C27 C28 1.407(4)
C27 C35 1.514(4)
C28 C29 1.367(5)
C29 C30 1.371(5)
C30 C31 1.395(4)
C31 C32 1.512(4)
C32 C33 1.530(4)
C32 C34 1.535(4)
C35 C37 1.528(5)
C35 C36 1.535(4)
C38 C39 1.413(4)
C38 C43 1.417(4)
C39 C40 1.387(4)
C39 C44 1.509(4)
C40 C41 1.383(5)
C41 C42 1.357(6)
C42 C43 1.396(5)
C43 C47 1.498(5)
C44 C46 1.530(5)
C44 C45 1.539(4)
C47 C48 1.529(5)
C47 C49 1.532(5)
C50 C106 1.538(3)
C51 C56 1.384(4)
C51 C52 1.395(4)
C52 C53 1.390(4)
C53 C54 1.372(5)
C54 C55 1.376(5)
C55 C56 1.385(4)
C57 C58 1.391(4)
C57 C62 1.401(4)
C58 C59 1.382(4)
C59 C60 1.377(4)
C60 C61 1.377(4)
C61 C62 1.390(4)
C63 C64 1.395(4)
C63 C68 1.401(4)
C64 C65 1.376(4)
C65 C66 1.381(5)
C66 C67 1.377(5)
C67 C68 1.385(4)
C69 C70 1.389(4)
C69 C74 1.398(4)
C70 C71 1.394(4)
C71 C72 1.374(5)
C72 C73 1.377(5)
C73 C74 1.384(4)
C75 C76 1.415(4)
C75 C80 1.416(4)
C76 C77 1.391(4)
C76 C81 1.531(4)
C77 C78 1.369(5)
C78 C79 1.372(5)
C79 C80 1.401(4)
C80 C84 1.512(4)
C81 C82 1.526(4)
C81 C83 1.536(4)
C84 C85 1.533(4)
C84 C86 1.536(4)
C87 C92 1.414(4)
C87 C88 1.418(4)
C88 C89 1.390(4)
C88 C96 1.505(4)
C89 C90 1.374(5)
C90 C91 1.369(5)
C91 C92 1.395(4)
C92 C93 1.512(4)
C93 C95 1.525(4)
C93 C94 1.535(4)
C96 C97 1.522(4)
C96 C98 1.530(4)
C100 C101 1.519(4)
C100 C105 1.525(4)
C101 C102 1.534(4)
C102 C103 1.519(5)
C103 C104 1.508(5)
C104 C105 1.518(4)
C107 C112 1.526(4)
C107 C108 1.528(4)
C108 C109 1.518(4)
C109 C110 1.530(5)
C110 C111 1.524(5)
C111 C112 1.526(4)
C113 C114 1.499(6)
C114 C115 1.458(6)
C115 C116 1.505(6)
C117 C122 1.312(8)
C117 C118 1.346(8)
C118 C119 1.347(8)
C119 C120 1.344(8)
C120 C121 1.392(9)
C121 C122 1.362(8)
C123 C124 1.360(7)
C123 C128 1.378(8)
C124 C125 1.380(8)
C125 C126 1.271(8)
C126 C127 1.422(10)
C127 C128 1.293(8)
C130 C129 1.341(11)
C130 C131 1.358(10)
C131 C132 1.418(12)
C129 C134 1.356(11)
C133 C134 1.346(13)
C133 C132 1.388(14)
